data_7121918
loop_
_publ_author_name
'Castriconi, Federica'
'Paolino, Marco'
'Grisci, Giorgio'
'Francini, Cinzia Maria'
'Reale, Annalisa'
'Giuliani, Germano'
'Anzini, Maurizio'
'Giorgi, Gianluca'
'Mennuni, Laura'
'Sabatini, Chiara'
'Lanza, Marco'
'Caselli, Gianfranco'
'Cappelli, Andrea'

_publ_section_title
;
 Development of subnanomolar-affinity serotonin 5-HT<sub>4</sub> receptor
 ligands based on quinoline structures.
;
_journal_issue 9
_journal_name_full MedChemComm
_journal_page_first 1466
_journal_page_last 1471
_journal_paper_doi 10.1039/c8md00233a
_journal_volume 9
_journal_year 2018
_chemical_formula_moiety 'C20 H27 N3 O2, H2 O'
_chemical_formula_sum 'C20 H29 N3 O3'
_chemical_formula_weight 359.46
_chemical_name_systematic
;
N-((1-butylpiperidin-4-yl)methyl)-8-hydroxyquinoline-2-carboxamide hydrate
;
_space_group_crystal_system monoclinic
_space_group_IT_number 14
_space_group_name_Hall '-P 2ybc'
_space_group_name_H-M_alt 'P 1 21/c 1'
_symmetry_space_group_name_Hall '-P 2ybc'
_symmetry_space_group_name_H-M 'P 1 21/c 1'
_atom_sites_solution_hydrogens mixed
_audit_creation_method SHELXL-2018/1
_audit_update_record
;
2018-05-02 deposited with the CCDC.
2018-06-28 downloaded from the CCDC.
;
_cell_angle_alpha 90
_cell_angle_beta 103.830(6)
_cell_angle_gamma 90
_cell_formula_units_Z 4
_cell_length_a 11.3833(6)
_cell_length_b 11.7128(6)
_cell_length_c 15.0977(8)
_cell_measurement_reflns_used 2341
_cell_measurement_temperature 293(2)
_cell_measurement_theta_max 29.0072
_cell_measurement_theta_min 2.5285
_cell_volume 1954.62(18)
_computing_cell_refinement
;
CrysAlisPro, Oxford Diffraction Ltd.,
Version 1.171.33.42 (release 29-05-2009 CrysAlis171 .NET)
(compiled May 29 2009,17:40:42)
;
_computing_data_collection
;
CrysAlisPro, Oxford Diffraction Ltd.,
Version 1.171.33.42 (release 29-05-2009 CrysAlis171 .NET)
(compiled May 29 2009,17:40:42)
;
_computing_data_reduction
;
CrysAlisPro, Oxford Diffraction Ltd.,
Version 1.171.33.42 (release 29-05-2009 CrysAlis171 .NET)
(compiled May 29 2009,17:40:42)
;
_computing_molecular_graphics 'Ortep-3 for Windows (Farrugia, 1997)'
_computing_publication_material 'WinGX publication routines (Farrugia, 1999)'
_computing_structure_refinement 'SHELXL-2018/1 (Sheldrick, 2018)'
_diffrn_ambient_temperature 293(2)
_diffrn_detector_area_resol_mean 16.0827
_diffrn_measured_fraction_theta_full 0.998
_diffrn_measured_fraction_theta_max 0.853
_diffrn_measurement_device_type 'Xcalibur, Sapphire3'
_diffrn_measurement_method '\w scans'
_diffrn_radiation_monochromator graphite
_diffrn_radiation_source 'Enhance (Mo) X-ray Source'
_diffrn_radiation_type MoK\a
_diffrn_radiation_wavelength 0.71073
_diffrn_reflns_av_R_equivalents 0.0247
_diffrn_reflns_av_unetI/netI 0.0856
_diffrn_reflns_Laue_measured_fraction_full 0.998
_diffrn_reflns_Laue_measured_fraction_max 0.853
_diffrn_reflns_limit_h_max 14
_diffrn_reflns_limit_h_min -13
_diffrn_reflns_limit_k_max 15
_diffrn_reflns_limit_k_min -8
_diffrn_reflns_limit_l_max 19
_diffrn_reflns_limit_l_min -20
_diffrn_reflns_number 8583
_diffrn_reflns_point_group_measured_fraction_full 0.998
_diffrn_reflns_point_group_measured_fraction_max 0.853
_diffrn_reflns_theta_full 25.242
_diffrn_reflns_theta_max 29.071
_diffrn_reflns_theta_min 2.534
_exptl_absorpt_coefficient_mu 0.083
_exptl_absorpt_correction_T_max 1.00000
_exptl_absorpt_correction_T_min 0.98515
_exptl_absorpt_correction_type multi-scan
_exptl_absorpt_process_details
;
CrysAlisPro, Oxford Diffraction Ltd.,
Version 1.171.33.66 (release 28-04-2010 CrysAlis171 .NET)
(compiled Apr 28 2010,14:27:37)
Empirical absorption correction using spherical harmonics,
 implemented in SCALE3 ABSPACK scaling algorithm.
;
_exptl_crystal_colour colorless
_exptl_crystal_density_diffrn 1.222
_exptl_crystal_description needle
_exptl_crystal_F_000 776
_exptl_crystal_size_max 0.5
_exptl_crystal_size_mid 0.3
_exptl_crystal_size_min 0.3
_refine_diff_density_max 0.276
_refine_diff_density_min -0.205
_refine_diff_density_rms 0.029
_refine_ls_extinction_method none
_refine_ls_goodness_of_fit_ref 0.766
_refine_ls_hydrogen_treatment mixed
_refine_ls_matrix_type full
_refine_ls_number_parameters 268
_refine_ls_number_reflns 4463
_refine_ls_number_restraints 6
_refine_ls_restrained_S_all 0.791
_refine_ls_R_factor_all 0.1215
_refine_ls_R_factor_gt 0.0448
_refine_ls_shift/su_max 0.000
_refine_ls_shift/su_mean 0.000
_refine_ls_structure_factor_coef Fsqd
_refine_ls_weighting_details 'w=1/[\s^2^(Fo^2^)+(0.0444P)^2^] where P=(Fo^2^+2Fc^2^)/3'
_refine_ls_weighting_scheme calc
_refine_ls_wR_factor_gt 0.0853
_refine_ls_wR_factor_ref 0.0969
_reflns_Friedel_coverage 0.000
_reflns_number_gt 1828
_reflns_number_total 4463
_reflns_threshold_expression 'I > 2\s(I)'
_cod_data_source_file c8md00233a2.cif
_cod_data_source_block VC1439
_cod_depositor_comments 'Adding full bibliography for 7121917--7121918.cif.'
_cod_database_code 7121918
_shelx_shelxl_version_number 2018/1
_shelx_space_group_comment
;
The symmetry employed for this shelxl refinement is uniquely defined
by the following loop, which should always be used as a source of
symmetry information in preference to the above space-group names.
They are only intended as comments.
;

loop_
_space_group_symop_operation_xyz
'x, y, z'
'-x, y+1/2, -z+1/2'
'-x, -y, -z'
'x, -y-1/2, z-1/2'

loop_
_atom_site_label
_atom_site_type_symbol
_atom_site_fract_x
_atom_site_fract_y
_atom_site_fract_z
_atom_site_U_iso_or_equiv
_atom_site_adp_type
_atom_site_occupancy
_atom_site_site_symmetry_order
_atom_site_calc_flag
_atom_site_refinement_flags_posn
_atom_site_refinement_flags_adp
_atom_site_refinement_flags_occupancy
_atom_site_disorder_assembly
_atom_site_disorder_group
N1 N 0.71875(11) 0.19173(11) 0.69008(9) 0.0444(4) Uani 1 1 d . . . . .
C2 C 0.75573(15) 0.10987(15) 0.75042(11) 0.0466(4) Uani 1 1 d . . . . .
C3 C 0.87606(17) 0.07156(16) 0.77490(12) 0.0602(5) Uani 1 1 d . . . . .
H3 H 0.898558 0.012905 0.817071 0.072 Uiso 1 1 calc R U . . .
C4 C 0.95919(16) 0.12156(17) 0.73598(13) 0.0647(5) Uani 1 1 d . . . . .
H4 H 1.039233 0.097187 0.751970 0.078 Uiso 1 1 calc R U . . .
C5 C 0.92526(16) 0.20973(16) 0.67181(12) 0.0529(5) Uani 1 1 d . . . . .
C6 C 1.00519(17) 0.26603(18) 0.62835(14) 0.0659(5) Uani 1 1 d . . . . .
H6 H 1.086882 0.247090 0.642064 0.079 Uiso 1 1 calc R U . . .
C7 C 0.96109(19) 0.34856(18) 0.56598(14) 0.0677(6) Uani 1 1 d . . . . .
H7 H 1.014012 0.385139 0.536948 0.081 Uiso 1 1 calc R U . . .
C8 C 0.83934(18) 0.38059(15) 0.54380(12) 0.0593(5) Uani 1 1 d . . . . .
H8 H 0.812422 0.437499 0.500782 0.071 Uiso 1 1 calc R U . . .
C9 C 0.76039(17) 0.32820(15) 0.58538(12) 0.0491(4) Uani 1 1 d . . . . .
O1 O 0.64281(10) 0.35979(10) 0.56473(8) 0.0613(4) Uani 1 1 d . . . . .
H1 H 0.606313 0.322957 0.595829 0.092 Uiso 1 1 calc R U . . .
C10 C 0.80179(15) 0.24106(14) 0.65053(11) 0.0449(4) Uani 1 1 d . . . . .
C11 C 0.66402(16) 0.05828(15) 0.79516(11) 0.0475(4) Uani 1 1 d . . . . .
O2 O 0.69152(11) -0.02435(10) 0.84703(8) 0.0640(4) Uani 1 1 d . . . . .
N12 N 0.55623(13) 0.10797(12) 0.77664(9) 0.0520(4) Uani 1 1 d . . . . .
H12 H 0.540679 0.160091 0.735368 0.062 Uiso 1 1 calc R U . . .
C13 C 0.46335(16) 0.07707(15) 0.82399(12) 0.0563(5) Uani 1 1 d . . . . .
H13A H 0.502059 0.048234 0.884106 0.068 Uiso 1 1 calc R U . . .
H13B H 0.414207 0.016109 0.790702 0.068 Uiso 1 1 calc R U . . .
C14 C 0.38164(14) 0.17655(14) 0.83406(11) 0.0490(4) Uani 1 1 d . . . . .
H14 H 0.333728 0.198348 0.773495 0.059 Uiso 1 1 calc R U . . .
C15 C 0.29595(14) 0.13765(15) 0.89209(12) 0.0569(5) Uani 1 1 d . . . . .
H15A H 0.242811 0.078701 0.859651 0.068 Uiso 1 1 calc R U . . .
H15B H 0.342818 0.104885 0.948538 0.068 Uiso 1 1 calc R U . . .
C16 C 0.22016(16) 0.23553(17) 0.91399(13) 0.0662(6) Uani 1 1 d . . . . .
H16A H 0.169364 0.265299 0.857813 0.079 Uiso 1 1 calc R U . . .
H16B H 0.167824 0.207595 0.951358 0.079 Uiso 1 1 calc R U . . .
N17 N 0.29649(13) 0.32700(12) 0.96228(9) 0.0549(4) Uani 1 1 d . . . . .
C18 C 0.36994(16) 0.37099(15) 0.90189(12) 0.0588(5) Uani 1 1 d . . . . .
H18A H 0.418691 0.434393 0.931516 0.071 Uiso 1 1 calc R U . . .
H18B H 0.316868 0.399265 0.846097 0.071 Uiso 1 1 calc R U . . .
C19 C 0.45209(15) 0.27977(14) 0.87860(11) 0.0525(5) Uani 1 1 d . . . . .
H19A H 0.509535 0.256002 0.933887 0.063 Uiso 1 1 calc R U . . .
H19B H 0.497420 0.311591 0.837601 0.063 Uiso 1 1 calc R U . . .
C20 C 0.21975(18) 0.41785(18) 0.98744(15) 0.0790(7) Uani 1 1 d D . . . .
H20A H 0.163197 0.383884 1.018717 0.095 Uiso 0.725(6) 1 calc R U P A 1
H20B H 0.173354 0.454337 0.932465 0.095 Uiso 0.725(6) 1 calc R U P A 1
H20C H 0.197440 0.467753 0.934818 0.095 Uiso 0.275(6) 1 calc R U P A 2
H20D H 0.145803 0.380642 0.993193 0.095 Uiso 0.275(6) 1 calc R U P A 2
C21A C 0.2963(4) 0.5085(3) 1.0496(3) 0.0858(11) Uani 0.725(6) 1 d D . P A 1
H21A H 0.346979 0.547056 1.015633 0.103 Uiso 0.725(6) 1 calc R U P A 1
H21B H 0.349355 0.470112 1.100826 0.103 Uiso 0.725(6) 1 calc R U P A 1
C22A C 0.2212(4) 0.5996(4) 1.0870(3) 0.1038(16) Uani 0.725(6) 1 d D . P A 1
H22A H 0.277648 0.655136 1.120896 0.125 Uiso 0.725(6) 1 calc R U P A 1
H22B H 0.171517 0.639257 1.034901 0.125 Uiso 0.725(6) 1 calc R U P A 1
C23A C 0.1455(4) 0.5659(5) 1.1426(3) 0.1227(19) Uani 0.725(6) 1 d D . P A 1
H23A H 0.192130 0.526689 1.195118 0.184 Uiso 0.725(6) 1 calc R U P A 1
H23B H 0.083928 0.515860 1.109014 0.184 Uiso 0.725(6) 1 calc R U P A 1
H23C H 0.108311 0.632059 1.161747 0.184 Uiso 0.725(6) 1 calc R U P A 1
C21B C 0.2545(9) 0.4893(10) 1.0633(8) 0.0858(11) Uani 0.275(6) 1 d D . P A 2
H21C H 0.320463 0.538897 1.057391 0.103 Uiso 0.275(6) 1 calc R U P A 2
H21D H 0.279589 0.445131 1.118939 0.103 Uiso 0.275(6) 1 calc R U P A 2
C22B C 0.1420(9) 0.5578(7) 1.0633(5) 0.064(3) Uani 0.275(6) 1 d D . P A 2
H22C H 0.109117 0.592095 1.004101 0.077 Uiso 0.275(6) 1 calc R U P A 2
H22D H 0.080463 0.510442 1.079566 0.077 Uiso 0.275(6) 1 calc R U P A 2
C23B C 0.1853(11) 0.6443(8) 1.1321(8) 0.115(5) Uani 0.275(6) 1 d D . P A 2
H23D H 0.247520 0.612503 1.180158 0.173 Uiso 0.275(6) 1 calc R U P A 2
H23E H 0.119496 0.670097 1.156582 0.173 Uiso 0.275(6) 1 calc R U P A 2
H23F H 0.217475 0.707533 1.105011 0.173 Uiso 0.275(6) 1 calc R U P A 2
OW1 O 0.44286(12) 0.27704(14) 0.62556(10) 0.0596(4) Uani 1 1 d . . . . .
HW1 H 0.4106(19) 0.336(2) 0.6350(15) 0.104(9) Uiso 1 1 d . . . . .
HW2 H 0.401(2) 0.242(2) 0.5741(15) 0.114(10) Uiso 1 1 d . . . . .

loop_
_atom_site_aniso_label
_atom_site_aniso_U_11
_atom_site_aniso_U_22
_atom_site_aniso_U_33
_atom_site_aniso_U_23
_atom_site_aniso_U_13
_atom_site_aniso_U_12
N1 0.0479(8) 0.0416(8) 0.0417(8) -0.0046(8) 0.0069(7) 0.0001(7)
C2 0.0505(11) 0.0423(10) 0.0439(10) -0.0074(10) 0.0052(9) 0.0001(9)
C3 0.0579(12) 0.0560(12) 0.0609(12) 0.0041(11) 0.0025(10) 0.0083(10)
C4 0.0432(11) 0.0699(14) 0.0751(13) -0.0087(13) 0.0025(11) 0.0078(10)
C5 0.0488(11) 0.0528(12) 0.0557(11) -0.0119(11) 0.0100(10) -0.0024(10)
C6 0.0512(12) 0.0672(14) 0.0820(14) -0.0144(13) 0.0209(11) -0.0047(11)
C7 0.0737(15) 0.0603(13) 0.0781(14) -0.0165(13) 0.0362(12) -0.0163(11)
C8 0.0714(14) 0.0515(11) 0.0592(12) -0.0050(10) 0.0240(11) -0.0077(11)
C9 0.0564(11) 0.0420(10) 0.0501(10) -0.0083(10) 0.0152(10) -0.0018(10)
O1 0.0607(8) 0.0567(8) 0.0660(8) 0.0120(7) 0.0140(7) 0.0037(7)
C10 0.0470(11) 0.0419(10) 0.0461(10) -0.0115(10) 0.0115(9) -0.0038(9)
C11 0.0597(12) 0.0393(10) 0.0412(10) -0.0025(10) 0.0079(10) 0.0021(10)
O2 0.0732(9) 0.0521(8) 0.0641(8) 0.0141(7) 0.0111(7) 0.0064(7)
N12 0.0597(9) 0.0481(9) 0.0497(9) 0.0076(8) 0.0163(8) 0.0074(8)
C13 0.0668(12) 0.0486(11) 0.0575(11) 0.0015(10) 0.0227(11) -0.0028(9)
C14 0.0500(10) 0.0514(11) 0.0449(9) 0.0046(10) 0.0104(9) 0.0012(9)
C15 0.0511(11) 0.0550(12) 0.0640(11) 0.0001(10) 0.0124(10) -0.0080(10)
C16 0.0497(12) 0.0729(14) 0.0801(14) 0.0123(13) 0.0233(11) 0.0029(11)
N17 0.0568(9) 0.0528(9) 0.0601(9) 0.0070(9) 0.0239(8) 0.0086(8)
C18 0.0643(12) 0.0484(11) 0.0678(12) 0.0066(11) 0.0237(11) 0.0035(10)
C19 0.0546(11) 0.0489(11) 0.0576(11) 0.0043(10) 0.0207(9) -0.0031(10)
C20 0.0766(15) 0.0732(15) 0.0971(16) 0.0190(14) 0.0403(14) 0.0271(12)
C21A 0.094(3) 0.074(2) 0.109(2) -0.0162(19) 0.065(2) 0.013(2)
C22A 0.097(3) 0.085(3) 0.142(4) -0.043(3) 0.054(3) -0.009(2)
C23A 0.125(4) 0.140(5) 0.120(4) -0.025(4) 0.062(3) -0.025(3)
C21B 0.094(3) 0.074(2) 0.109(2) -0.0162(19) 0.065(2) 0.013(2)
C22B 0.075(7) 0.069(6) 0.042(5) -0.004(4) 0.003(4) -0.020(5)
C23B 0.179(12) 0.063(7) 0.143(10) -0.010(7) 0.115(10) 0.030(7)
OW1 0.0644(9) 0.0553(9) 0.0557(9) 0.0005(8) 0.0079(8) 0.0074(8)

loop_
_atom_type_symbol
_atom_type_description
_atom_type_scat_dispersion_real
_atom_type_scat_dispersion_imag
_atom_type_scat_source
C C 0.0033 0.0016 'International Tables Vol C Tables 4.2.6.8 and 6.1.1.4'
H H 0.0000 0.0000 'International Tables Vol C Tables 4.2.6.8 and 6.1.1.4'
O O 0.0106 0.0060 'International Tables Vol C Tables 4.2.6.8 and 6.1.1.4'
N N 0.0061 0.0033 'International Tables Vol C Tables 4.2.6.8 and 6.1.1.4'

loop_
_geom_angle_atom_site_label_1
_geom_angle_atom_site_label_2
_geom_angle_atom_site_label_3
_geom_angle
C2 N1 C10 118.07(14)
N1 C2 C3 122.94(15)
N1 C2 C11 117.51(15)
C3 C2 C11 119.54(17)
C4 C3 C2 118.96(18)
C4 C3 H3 120.5
C2 C3 H3 120.5
C3 C4 C5 120.62(17)
C3 C4 H4 119.7
C5 C4 H4 119.7
C4 C5 C6 124.35(18)
C4 C5 C10 116.23(16)
C6 C5 C10 119.42(19)
C7 C6 C5 118.93(18)
C7 C6 H6 120.5
C5 C6 H6 120.5
C6 C7 C8 122.55(18)
C6 C7 H7 118.7
C8 C7 H7 118.7
C9 C8 C7 119.71(19)
C9 C8 H8 120.1
C7 C8 H8 120.1
O1 C9 C8 119.84(17)
O1 C9 C10 120.26(15)
C8 C9 C10 119.90(17)
C9 O1 H1 109.5
N1 C10 C5 123.17(17)
N1 C10 C9 117.34(15)
C5 C10 C9 119.49(16)
O2 C11 N12 123.93(16)
O2 C11 C2 120.15(16)
N12 C11 C2 115.91(16)
C11 N12 C13 122.09(14)
C11 N12 H12 119.0
C13 N12 H12 119.0
N12 C13 C14 113.06(13)
N12 C13 H13A 109.0
C14 C13 H13A 109.0
N12 C13 H13B 109.0
C14 C13 H13B 109.0
H13A C13 H13B 107.8
C19 C14 C13 112.58(14)
C19 C14 C15 109.02(13)
C13 C14 C15 108.56(14)
C19 C14 H14 108.9
C13 C14 H14 108.9
C15 C14 H14 108.9
C16 C15 C14 111.94(14)
C16 C15 H15A 109.2
C14 C15 H15A 109.2
C16 C15 H15B 109.2
C14 C15 H15B 109.2
H15A C15 H15B 107.9
N17 C16 C15 111.20(13)
N17 C16 H16A 109.4
C15 C16 H16A 109.4
N17 C16 H16B 109.4
C15 C16 H16B 109.4
H16A C16 H16B 108.0
C16 N17 C18 107.84(13)
C16 N17 C20 109.74(15)
C18 N17 C20 111.39(13)
N17 C18 C19 111.77(13)
N17 C18 H18A 109.3
C19 C18 H18A 109.3
N17 C18 H18B 109.3
C19 C18 H18B 109.3
H18A C18 H18B 107.9
C18 C19 C14 112.00(14)
C18 C19 H19A 109.2
C14 C19 H19A 109.2
C18 C19 H19B 109.2
C14 C19 H19B 109.2
H19A C19 H19B 107.9
C21B C20 N17 124.8(5)
N17 C20 C21A 111.6(2)
N17 C20 H20A 109.3
C21A C20 H20A 109.3
N17 C20 H20B 109.3
C21A C20 H20B 109.3
H20A C20 H20B 108.0
C21B C20 H20C 106.1
N17 C20 H20C 106.1
C21B C20 H20D 106.1
N17 C20 H20D 106.1
H20C C20 H20D 106.3
C20 C21A C22A 114.4(3)
C20 C21A H21A 108.7
C22A C21A H21A 108.7
C20 C21A H21B 108.7
C22A C21A H21B 108.7
H21A C21A H21B 107.6
C23A C22A C21A 119.7(4)
C23A C22A H22A 107.4
C21A C22A H22A 107.4
C23A C22A H22B 107.4
C21A C22A H22B 107.4
H22A C22A H22B 106.9
C22A C23A H23A 109.5
C22A C23A H23B 109.5
H23A C23A H23B 109.5
C22A C23A H23C 109.5
H23A C23A H23C 109.5
H23B C23A H23C 109.5
C20 C21B C22B 104.1(7)
C20 C21B H21C 110.9
C22B C21B H21C 110.9
C20 C21B H21D 110.9
C22B C21B H21D 110.9
H21C C21B H21D 108.9
C23B C22B C21B 103.2(8)
C23B C22B H22C 111.1
C21B C22B H22C 111.1
C23B C22B H22D 111.1
C21B C22B H22D 111.1
H22C C22B H22D 109.1
C22B C23B H23D 109.5
C22B C23B H23E 109.5
H23D C23B H23E 109.5
C22B C23B H23F 109.5
H23D C23B H23F 109.5
H23E C23B H23F 109.5
HW1 OW1 HW2 112(2)

loop_
_geom_bond_atom_site_label_1
_geom_bond_atom_site_label_2
_geom_bond_distance
N1 C2 1.3203(19)
N1 C10 1.3615(18)
C2 C3 1.404(2)
C2 C11 1.499(2)
C3 C4 1.360(2)
C3 H3 0.9300
C4 C5 1.405(2)
C4 H4 0.9300
C5 C6 1.407(2)
C5 C10 1.413(2)
C6 C7 1.359(3)
C6 H6 0.9300
C7 C8 1.397(3)
C7 H7 0.9300
C8 C9 1.359(2)
C8 H8 0.9300
C9 O1 1.3512(19)
C9 C10 1.418(2)
O1 H1 0.8200
C11 O2 1.2373(18)
C11 N12 1.326(2)
N12 C13 1.4564(18)
N12 H12 0.8600
C13 C14 1.521(2)
C13 H13A 0.9700
C13 H13B 0.9700
C14 C19 1.516(2)
C14 C15 1.528(2)
C14 H14 0.9800
C15 C16 1.518(2)
C15 H15A 0.9700
C15 H15B 0.9700
C16 N17 1.460(2)
C16 H16A 0.9700
C16 H16B 0.9700
N17 C18 1.4697(18)
N17 C20 1.483(2)
C18 C19 1.516(2)
C18 H18A 0.9700
C18 H18B 0.9700
C19 H19A 0.9700
C19 H19B 0.9700
C20 C21B 1.397(9)
C20 C21A 1.542(4)
C20 H20A 0.9700
C20 H20B 0.9700
C20 H20C 0.9700
C20 H20D 0.9700
C21A C22A 1.556(4)
C21A H21A 0.9700
C21A H21B 0.9700
C22A C23A 1.396(5)
C22A H22A 0.9700
C22A H22B 0.9700
C23A H23A 0.9600
C23A H23B 0.9600
C23A H23C 0.9600
C21B C22B 1.511(9)
C21B H21C 0.9700
C21B H21D 0.9700
C22B C23B 1.450(9)
C22B H22C 0.9700
C22B H22D 0.9700
C23B H23D 0.9600
C23B H23E 0.9600
C23B H23F 0.9600
OW1 HW1 0.82(2)
OW1 HW2 0.91(2)

loop_
_geom_torsion_atom_site_label_1
_geom_torsion_atom_site_label_2
_geom_torsion_atom_site_label_3
_geom_torsion_atom_site_label_4
_geom_torsion
C10 N1 C2 C3 -0.3(2)
C10 N1 C2 C11 178.53(13)
N1 C2 C3 C4 0.9(3)
C11 C2 C3 C4 -177.91(15)
C2 C3 C4 C5 -0.4(3)
C3 C4 C5 C6 179.99(18)
C3 C4 C5 C10 -0.6(2)
C4 C5 C6 C7 178.66(16)
C10 C5 C6 C7 -0.7(3)
C5 C6 C7 C8 0.6(3)
C6 C7 C8 C9 0.0(3)
C7 C8 C9 O1 179.34(15)
C7 C8 C9 C10 -0.4(2)
C2 N1 C10 C5 -0.8(2)
C2 N1 C10 C9 179.53(13)
C4 C5 C10 N1 1.2(2)
C6 C5 C10 N1 -179.33(14)
C4 C5 C10 C9 -179.08(14)
C6 C5 C10 C9 0.4(2)
O1 C9 C10 N1 0.2(2)
C8 C9 C10 N1 179.90(15)
O1 C9 C10 C5 -179.50(15)
C8 C9 C10 C5 0.2(2)
N1 C2 C11 O2 174.60(14)
C3 C2 C11 O2 -6.5(2)
N1 C2 C11 N12 -6.6(2)
C3 C2 C11 N12 172.27(14)
O2 C11 N12 C13 6.9(2)
C2 C11 N12 C13 -171.86(13)
C11 N12 C13 C14 148.43(15)
N12 C13 C14 C19 -53.95(19)
N12 C13 C14 C15 -174.75(14)
C19 C14 C15 C16 50.93(19)
C13 C14 C15 C16 173.90(15)
C14 C15 C16 N17 -58.42(19)
C15 C16 N17 C18 61.87(17)
C15 C16 N17 C20 -176.62(14)
C16 N17 C18 C19 -61.62(18)
C20 N17 C18 C19 177.91(16)
N17 C18 C19 C14 57.52(19)
C13 C14 C19 C18 -170.92(13)
C15 C14 C19 C18 -50.39(18)
C16 N17 C20 C21B 150.8(7)
C18 N17 C20 C21B -89.9(7)
C16 N17 C20 C21A 172.4(2)
C18 N17 C20 C21A -68.3(3)
N17 C20 C21A C22A -173.9(3)
C20 C21A C22A C23A 61.7(7)
N17 C20 C21B C22B -174.8(5)
C20 C21B C22B C23B -170.4(10)
